data_9016275
loop_
_publ_author_name
'Grey, I. E.'
'Macrae, C. M.'
'Mumme, W. G.'
'Pring, A.'

_publ_section_title
;
 Townendite, Na8ZrSi6O18, a new uranium-bearing lovozerite group mineral
 from the Ilimaussaq alkaline complex, Southern Greenland
;
_journal_name_full 'American Mineralogist'
_journal_page_first 646
_journal_page_last 650
_journal_paper_doi 10.2138/am.2010.3293
_journal_volume 95
_journal_year 2010
_chemical_compound_source 'the Ilimaussaq alkaline complex, Southern Greenland'
_chemical_formula_sum 'Ca0.16 Fe0.12 Mn0.16 Na6.42 O18 Si6 Sn0.04 Ti0.01 U0.02 Y0.14 Zr0.67'
_chemical_name_mineral Townendite
_space_group_IT_number 166
_symmetry_space_group_name_Hall '-R 3 2"'
_symmetry_space_group_name_H-M 'R -3 m :H'
_cell_angle_alpha 90
_cell_angle_beta 90
_cell_angle_gamma 120
_cell_formula_units_Z 3
_cell_length_a 10.345
_cell_length_b 10.345
_cell_length_c 13.103
_cell_volume 1214.402
_database_code_amcsd 0005045
_exptl_crystal_density_diffrn 2.911
_cod_original_sg_symbol_H-M 'R -3 m'
_cod_original_formula_sum 'Zr.67 Sn.04 U.02 Ti.01 Na6.42 Mn.16 Fe.12 Y.14 Ca.16 Si6 O18'
_cod_database_code 9016275

loop_
_space_group_symop_operation_xyz
x,y,z
2/3+x,1/3+y,1/3+z
1/3+x,2/3+y,2/3+z
x,x-y,z
2/3+x,1/3+x-y,1/3+z
1/3+x,2/3+x-y,2/3+z
y,x,-z
2/3+y,1/3+x,1/3-z
1/3+y,2/3+x,2/3-z
-x+y,y,z
2/3-x+y,1/3+y,1/3+z
1/3-x+y,2/3+y,2/3+z
-x,-x+y,-z
2/3-x,1/3-x+y,1/3-z
1/3-x,2/3-x+y,2/3-z
-y,-x,z
2/3-y,1/3-x,1/3+z
1/3-y,2/3-x,2/3+z
x-y,-y,-z
2/3+x-y,1/3-y,1/3-z
1/3+x-y,2/3-y,2/3-z
y,-x+y,-z
2/3+y,1/3-x+y,1/3-z
1/3+y,2/3-x+y,2/3-z
-x+y,-x,z
2/3-x+y,1/3-x,1/3+z
1/3-x+y,2/3-x,2/3+z
-x,-y,-z
2/3-x,1/3-y,1/3-z
1/3-x,2/3-y,2/3-z
-y,x-y,z
2/3-y,1/3+x-y,1/3+z
1/3-y,2/3+x-y,2/3+z
x-y,x,-z
2/3+x-y,1/3+x,1/3-z
1/3+x-y,2/3+x,2/3-z

loop_
_atom_site_aniso_label
_atom_site_aniso_U_11
_atom_site_aniso_U_22
_atom_site_aniso_U_33
_atom_site_aniso_U_12
_atom_site_aniso_U_13
_atom_site_aniso_U_23
ZrM 0.01600 0.01600 0.01600 0.00800 0.00000 0.00000
SnM 0.01600 0.01600 0.01600 0.00800 0.00000 0.00000
UM 0.01600 0.01600 0.01600 0.00800 0.00000 0.00000
TiM 0.01600 0.01600 0.01600 0.00800 0.00000 0.00000
NaA 0.02400 0.03900 0.02000 0.02000 -0.00700 -0.01400
NaB 0.03300 0.05700 0.02700 0.02900 0.00600 0.01200
NaC 0.02300 0.02300 0.03200 0.01100 0.00000 0.00000
MnC 0.02300 0.02300 0.03200 0.01100 0.00000 0.00000
FeC 0.02300 0.02300 0.03200 0.01100 0.00000 0.00000
YC 0.02300 0.02300 0.03200 0.01100 0.00000 0.00000
CaC 0.02300 0.02300 0.03200 0.01100 0.00000 0.00000
Si 0.01900 0.02000 0.02300 0.01000 -0.00100 -0.00200
O1 0.03400 0.03400 0.06200 0.02300 -0.00300 0.00300
O2 0.06900 0.06900 0.02400 0.04800 0.00200 -0.00200
O3 0.04300 0.02800 0.05500 0.01400 0.01200 0.02300

loop_
_atom_site_label
_atom_site_fract_x
_atom_site_fract_y
_atom_site_fract_z
_atom_site_occupancy
_atom_site_U_iso_or_equiv
_atom_site_type_symbol
_atom_site_attached_hydrogens
ZrM 0.00000 0.00000 0.50000 0.67000 0.01700 Zr 0
SnM 0.00000 0.00000 0.50000 0.04000 0.01700 Sn 0
UM 0.00000 0.00000 0.50000 0.02000 0.01700 U 0
TiM 0.00000 0.00000 0.50000 0.01000 0.01700 Ti 0
NaA 0.50000 0.00000 0.00000 1.00000 0.02600 Na 0
NaB 0.50000 0.00000 0.50000 0.70000 0.03600 Na 0
NaC 0.00000 0.00000 0.25370 0.66000 0.02600 Na 0
MnC 0.00000 0.00000 0.25370 0.08000 0.02600 Mn 0
FeC 0.00000 0.00000 0.25370 0.06000 0.02600 Fe 0
YC 0.00000 0.00000 0.25370 0.07000 0.02600 Y 0
CaC 0.00000 0.00000 0.25370 0.08000 0.02600 Ca 0
Si 0.15070 0.30130 0.06610 1.00000 0.02000 Si 0
O1 0.24090 0.75910 0.06450 1.00000 0.04100 O 0
O2 0.11330 0.88670 0.17410 1.00000 0.04900 O 0
O3 0.25460 0.00000 0.00000 1.00000 0.04400 O 0

loop_
_cod_changelog_entry_id
_cod_changelog_entry_author
_cod_changelog_entry_date
_cod_changelog_entry_text
1
;cod-tools version 3.8.0
Id: cif_guess_AMCSD_atom_types 9581 2023-05-17 12:35:41Z saulius
;
2023-05-23T09:21:47+03:00
;Derived atom types and hydrogen counts
from atom names that follow the AMCSD naming convention
(Wat == water, O-H == hydroxyl).
;

loop_
_cod_related_entry_id
_cod_related_entry_database
_cod_related_entry_code
1 AMCSD 0005045
